data_1523999
loop_
_publ_author_name
'Averkova, O.E.'
'Prozorovskii, A.E.'
'Sirotinkin, V.P.'
'Evdokimov, A.A.'

_publ_section_title
;
 The triple oxides (Sr O)3 (Ln2 O3) (Nb2 O5)6
;
_journal_name_full 'Zhurnal Neorganicheskoi Khimii'
_journal_page_first 639
_journal_page_last 642
_journal_volume 32
_journal_year 1987
_chemical_formula_sum 'Nb10 Nd2 O30 Sr3'
_chemical_name_systematic 'Sr3 Nd2 (Nb4 O12)3'
_space_group_IT_number 127
_symmetry_space_group_name_Hall '-P 4 2ab'
_symmetry_space_group_name_H-M 'P 4/m b m'
_cell_angle_alpha 90
_cell_angle_beta 90
_cell_angle_gamma 90
_cell_formula_units_Z 1
_cell_length_a 12.355
_cell_length_b 12.355
_cell_length_c 3.8617
_cell_volume 589.473
_citation_journal_id_ASTM ZNOKAQ
_cod_data_source_file Averkova_ZNOKAQ_1987_55.cif
_cod_data_source_block Nb10Nd2O30Sr3
_cod_original_cell_volume 589.4731
_cod_database_code 1523999

loop_
_symmetry_equiv_pos_as_xyz
x,y,z
-y,x,z
-x,-y,z
y,-x,z
x+1/2,-y+1/2,-z
y+1/2,x+1/2,-z
-x+1/2,y+1/2,-z
-y+1/2,-x+1/2,-z
-x,-y,-z
y,-x,-z
x,y,-z
-y,x,-z
-x-1/2,y-1/2,z
-y-1/2,-x-1/2,z
x-1/2,-y-1/2,z
y-1/2,x-1/2,z

loop_
_atom_site_label
_atom_site_type_symbol
_atom_site_fract_x
_atom_site_fract_y
_atom_site_fract_z
_atom_site_occupancy
_atom_site_U_iso_or_equiv
O3 O-2 0.5 0 0 1 0.0
O4 O-2 0.494 0.157 0.5 1 0.0
O1 O-2 0.223 0.277 0.5 1 0.0
O2 O-2 0.133 0.066 0.5 1 0.0
Sr1 Sr+2 0.1723 0.6723 0 0.75 0.0
Nb1 Nb+5 0.0749 0.2119 0.5 1 0.0
Nd1 Nd+3 0 0 0 1 0.0
Nb2 Nb+5 0.5 0 0.5 1 0.0
O5 O-2 0.08 0.2 0 1 0.0
